data_1568531
loop_
_publ_author_name
'Bakthadoss, Manickam'
'Reddy, Tadiparthi Thirupathi'

_publ_section_title
;
 Distal <i>meta</i>-C-H functionalization of &#x3b1;-substituted
 cinnamates.
;
_journal_issue 22
_journal_name_full 'Chemical science'
_journal_page_first 5880
_journal_page_last 5886
_journal_paper_doi 10.1039/d2sc06206b
_journal_volume 14
_journal_year 2023
_chemical_formula_moiety 'C24 H20 N2 O5'
_chemical_formula_sum 'C24 H20 N2 O5'
_chemical_formula_weight 416.42
_chemical_name_common Organic
_space_group_crystal_system monoclinic
_space_group_IT_number 14
_space_group_name_Hall '-P 2yn'
_space_group_name_H-M_alt 'P 1 21/n 1'
_atom_sites_solution_hydrogens geom
_audit_creation_method SHELXL-2018/3
_audit_update_record
;
2022-10-18 deposited with the CCDC.	2023-02-21 downloaded from the CCDC.
;
_cell_angle_alpha 90
_cell_angle_beta 92.718(7)
_cell_angle_gamma 90
_cell_formula_units_Z 4
_cell_length_a 10.811(3)
_cell_length_b 8.0573(19)
_cell_length_c 24.254(5)
_cell_measurement_reflns_used 9114
_cell_measurement_temperature 298(2)
_cell_measurement_theta_max 29.5487
_cell_measurement_theta_min 3.0773
_cell_volume 2110.3(9)
_computing_cell_refinement 'SAINT V8.38A (Bruker AXS Inc., 2017)'
_computing_data_collection 'Apex3 v2017.3-0 (Bruker, 2017)'
_computing_data_reduction 'SAINT V8.38A (Bruker AXS Inc., 2017)'
_computing_molecular_graphics 'shelXle (C.B. Huebschle, rev 924)'
_computing_publication_material 'SHELXL-97 (Sheldrick, 1997)'
_computing_structure_refinement 'SHELXL-2018/3 (Sheldrick, 2018)'
_computing_structure_solution 'SHELXT 2014/5 (Sheldrick, 2014)'
_diffrn_ambient_temperature 298(2)
_diffrn_detector_area_resol_mean 7.3910
_diffrn_measured_fraction_theta_full 0.995
_diffrn_measured_fraction_theta_max 0.987
_diffrn_measurement_device_type 'Bruker D8 Quest XRD'
_diffrn_measurement_method 'Omega and Phi Scans'
_diffrn_radiation_type MoK\a
_diffrn_radiation_wavelength 0.71073
_diffrn_reflns_av_R_equivalents 0.0391
_diffrn_reflns_av_unetI/netI 0.0342
_diffrn_reflns_Laue_measured_fraction_full 0.995
_diffrn_reflns_Laue_measured_fraction_max 0.987
_diffrn_reflns_limit_h_max 14
_diffrn_reflns_limit_h_min -15
_diffrn_reflns_limit_k_max 11
_diffrn_reflns_limit_k_min -11
_diffrn_reflns_limit_l_max 33
_diffrn_reflns_limit_l_min -34
_diffrn_reflns_number 32482
_diffrn_reflns_point_group_measured_fraction_full 0.995
_diffrn_reflns_point_group_measured_fraction_max 0.987
_diffrn_reflns_theta_full 25.242
_diffrn_reflns_theta_max 30.096
_diffrn_reflns_theta_min 2.028
_exptl_absorpt_coefficient_mu 0.093
_exptl_absorpt_correction_T_max 0.7460
_exptl_absorpt_correction_T_min 0.6984
_exptl_absorpt_correction_type multi-scan
_exptl_crystal_colour clear
_exptl_crystal_density_diffrn 1.311
_exptl_crystal_density_method 'not measured'
_exptl_crystal_description Block
_exptl_crystal_F_000 872
_exptl_crystal_size_max 0.280
_exptl_crystal_size_mid 0.250
_exptl_crystal_size_min 0.160
_refine_diff_density_max 0.303
_refine_diff_density_min -0.301
_refine_diff_density_rms 0.037
_refine_ls_extinction_method none
_refine_ls_goodness_of_fit_ref 1.028
_refine_ls_hydrogen_treatment constr
_refine_ls_matrix_type full
_refine_ls_number_parameters 282
_refine_ls_number_reflns 6135
_refine_ls_number_restraints 0
_refine_ls_restrained_S_all 1.028
_refine_ls_R_factor_all 0.0962
_refine_ls_R_factor_gt 0.0563
_refine_ls_shift/su_max 0.001
_refine_ls_shift/su_mean 0.000
_refine_ls_structure_factor_coef Fsqd
_refine_ls_weighting_details 'w=1/[\s^2^(Fo^2^)+(0.0558P)^2^+0.7310P] where P=(Fo^2^+2Fc^2^)/3'
_refine_ls_weighting_scheme calc
_refine_ls_wR_factor_gt 0.1282
_refine_ls_wR_factor_ref 0.1554
_reflns_Friedel_coverage 0.000
_reflns_number_gt 3956
_reflns_number_total 6135
_reflns_threshold_expression 'I > 2\s(I)'
_cod_data_source_file d2sc06206b2.cif
_cod_data_source_block PTU_TTR_KI209_01122021_0m
_cod_depositor_comments 'Adding full bibliography for 1568529--1568531.cif.'
_cod_original_cell_volume 2110.4(8)
_cod_original_sg_symbol_H-M 'P 21/n'
_cod_database_code 1568531
_shelx_shelxl_version_number 2018/3
_shelx_space_group_comment
;
The symmetry employed for this shelxl refinement is uniquely defined
by the following loop, which should always be used as a source of
symmetry information in preference to the above space-group names.
They are only intended as comments.
;
_shelx_estimated_absorpt_t_min 0.974
_shelx_estimated_absorpt_t_max 0.985

loop_
_space_group_symop_operation_xyz
'x, y, z'
'-x+1/2, y+1/2, -z+1/2'
'-x, -y, -z'
'x-1/2, -y-1/2, z-1/2'

loop_
_atom_site_label
_atom_site_type_symbol
_atom_site_fract_x
_atom_site_fract_y
_atom_site_fract_z
_atom_site_U_iso_or_equiv
_atom_site_adp_type
_atom_site_occupancy
_atom_site_site_symmetry_order
_atom_site_calc_flag
_atom_site_refinement_flags_posn
_atom_site_refinement_flags_adp
_atom_site_refinement_flags_occupancy
_atom_site_disorder_assembly
_atom_site_disorder_group
O1 O 0.70452(9) 0.20289(13) 0.56177(5) 0.0438(3) Uani 1 1 d . . . . .
O2 O 0.32104(14) 0.1372(4) 0.72490(8) 0.1429(11) Uani 1 1 d . . . . .
O3 O 0.63398(13) 0.2761(2) 0.84634(6) 0.0732(4) Uani 1 1 d . . . . .
O4 O 0.93779(14) 0.1755(2) 0.47588(6) 0.0730(4) Uani 1 1 d . . . . .
O5 O 1.08202(11) 0.31094(17) 0.52691(5) 0.0583(3) Uani 1 1 d . . . . .
N1 N 0.45415(14) 0.2179(2) 0.79621(7) 0.0635(5) Uani 1 1 d . . . . .
N2 N 0.56330(18) 0.5734(2) 0.57118(9) 0.0764(5) Uani 1 1 d . . . . .
C1 C 0.34072(16) 0.0595(3) 0.57731(8) 0.0577(5) Uani 1 1 d . . . . .
H1 H 0.258413 0.029247 0.580728 0.069 Uiso 1 1 calc R U . . .
C2 C 0.37393(15) 0.2238(2) 0.57610(8) 0.0529(4) Uani 1 1 d . . . . .
H3 H 0.313974 0.305742 0.578887 0.064 Uiso 1 1 calc R U . . .
C3 C 0.49706(14) 0.26787(19) 0.57074(6) 0.0412(3) Uani 1 1 d . . . . .
C4 C 0.58767(13) 0.14578(19) 0.56669(6) 0.0370(3) Uani 1 1 d . . . . .
C5 C 0.80423(14) 0.0835(2) 0.56677(7) 0.0426(3) Uani 1 1 d . . . . .
H20 H 0.804090 0.013950 0.534125 0.051 Uiso 1 1 calc R U . . .
H6 H 0.793980 0.012978 0.598641 0.051 Uiso 1 1 calc R U . . .
C6 C 0.92336(14) 0.1770(2) 0.57313(7) 0.0430(4) Uani 1 1 d . . . . .
C7 C 0.97801(15) 0.2198(2) 0.62186(7) 0.0473(4) Uani 1 1 d . . . . .
H16 H 1.054847 0.270872 0.620121 0.057 Uiso 1 1 calc R U . . .
C8 C 0.93323(15) 0.1970(2) 0.67767(7) 0.0478(4) Uani 1 1 d . . . . .
C9 C 0.80841(14) 0.2008(2) 0.68907(7) 0.0459(4) Uani 1 1 d . . . . .
H15 H 0.749773 0.219942 0.660479 0.055 Uiso 1 1 calc R U . . .
C10 C 0.76927(15) 0.1767(2) 0.74237(7) 0.0480(4) Uani 1 1 d . . . . .
C11 C 0.63638(15) 0.1763(2) 0.75150(7) 0.0509(4) Uani 1 1 d . . . . .
C12 C 0.58096(16) 0.2304(2) 0.80449(7) 0.0509(4) Uani 1 1 d . . . . .
C13 C 0.36430(19) 0.2638(3) 0.83662(9) 0.0668(5) Uani 1 1 d . . . . .
H12 H 0.297265 0.325614 0.818269 0.080 Uiso 1 1 calc R U . . .
H11 H 0.403983 0.335610 0.864254 0.080 Uiso 1 1 calc R U . . .
C14 C 0.3123(2) 0.1160(3) 0.86438(10) 0.0772(6) Uani 1 1 d . . . . .
H14 H 0.275834 0.042335 0.837075 0.116 Uiso 1 1 calc R U . . .
H13 H 0.250320 0.151094 0.888912 0.116 Uiso 1 1 calc R U . . .
H2 H 0.377446 0.059249 0.885041 0.116 Uiso 1 1 calc R U . . .
C15 C 0.53359(16) 0.4384(2) 0.57051(8) 0.0506(4) Uani 1 1 d . . . . .
C16 C 0.55337(15) -0.0193(2) 0.56844(7) 0.0454(4) Uani 1 1 d . . . . .
H5 H 0.612580 -0.102468 0.566283 0.054 Uiso 1 1 calc R U . . .
C17 C 0.43038(17) -0.0593(2) 0.57340(8) 0.0536(4) Uani 1 1 d . . . . .
H4 H 0.407640 -0.170568 0.574123 0.064 Uiso 1 1 calc R U . . .
C18 C 0.85683(17) 0.1517(3) 0.78530(8) 0.0658(6) Uani 1 1 d . . . . .
H7 H 0.831992 0.135396 0.821083 0.079 Uiso 1 1 calc R U . . .
C19 C 0.98091(18) 0.1514(4) 0.77448(9) 0.0789(7) Uani 1 1 d . . . . .
H8 H 1.039645 0.135150 0.803246 0.095 Uiso 1 1 calc R U . . .
C20 C 1.01899(16) 0.1747(3) 0.72164(8) 0.0659(6) Uani 1 1 d . . . . .
H9 H 1.103138 0.175462 0.715265 0.079 Uiso 1 1 calc R U . . .
C21 C 0.42495(19) 0.1598(4) 0.74365(9) 0.0859(8) Uani 1 1 d . . . . .
C22 C 0.54307(17) 0.1328(4) 0.71696(8) 0.0777(7) Uani 1 1 d . . . . .
H10 H 0.550937 0.091678 0.681463 0.093 Uiso 1 1 calc R U . . .
C23 C 0.98023(15) 0.2180(2) 0.52035(7) 0.0468(4) Uani 1 1 d . . . . .
C24 C 1.13863(19) 0.3658(3) 0.47713(9) 0.0653(5) Uani 1 1 d . . . . .
H18 H 1.178693 0.273490 0.460391 0.098 Uiso 1 1 calc R U . . .
H17 H 1.198683 0.450399 0.486204 0.098 Uiso 1 1 calc R U . . .
H19 H 1.076039 0.409692 0.451783 0.098 Uiso 1 1 calc R U . . .

loop_
_atom_site_aniso_label
_atom_site_aniso_U_11
_atom_site_aniso_U_22
_atom_site_aniso_U_33
_atom_site_aniso_U_23
_atom_site_aniso_U_13
_atom_site_aniso_U_12
O1 0.0331(5) 0.0370(6) 0.0611(7) 0.0040(5) -0.0006(5) -0.0001(4)
O2 0.0352(8) 0.308(4) 0.0854(12) -0.0429(17) 0.0013(8) -0.0098(13)
O3 0.0648(9) 0.0995(12) 0.0556(8) -0.0272(8) 0.0054(7) -0.0101(8)
O4 0.0800(10) 0.0892(11) 0.0499(8) -0.0023(7) 0.0042(7) -0.0180(8)
O5 0.0450(7) 0.0755(9) 0.0554(7) 0.0040(6) 0.0135(6) -0.0080(6)
N1 0.0422(8) 0.0950(13) 0.0544(9) -0.0104(9) 0.0131(7) 0.0007(8)
N2 0.0820(13) 0.0452(9) 0.1021(15) -0.0017(9) 0.0035(11) 0.0031(9)
C1 0.0383(9) 0.0670(12) 0.0681(12) 0.0021(9) 0.0041(8) -0.0094(8)
C2 0.0373(9) 0.0595(11) 0.0620(11) 0.0004(9) 0.0015(8) 0.0059(8)
C3 0.0391(8) 0.0409(8) 0.0431(8) 0.0004(6) -0.0024(6) 0.0017(6)
C4 0.0342(7) 0.0394(7) 0.0370(7) 0.0000(6) -0.0017(6) -0.0015(6)
C5 0.0367(8) 0.0397(8) 0.0515(9) -0.0002(7) 0.0032(7) 0.0043(6)
C6 0.0342(8) 0.0443(8) 0.0510(9) -0.0006(7) 0.0061(7) 0.0051(6)
C7 0.0319(7) 0.0566(10) 0.0539(9) -0.0022(8) 0.0074(7) -0.0014(7)
C8 0.0339(8) 0.0606(10) 0.0488(9) -0.0043(8) 0.0020(7) -0.0029(7)
C9 0.0327(8) 0.0625(10) 0.0422(8) -0.0033(7) -0.0013(6) 0.0007(7)
C10 0.0368(8) 0.0640(11) 0.0432(8) -0.0037(8) 0.0013(7) -0.0026(7)
C11 0.0377(8) 0.0730(12) 0.0422(8) -0.0038(8) 0.0051(7) -0.0020(8)
C12 0.0479(10) 0.0607(11) 0.0448(9) -0.0052(8) 0.0077(7) -0.0031(8)
C13 0.0572(12) 0.0773(14) 0.0679(12) -0.0016(11) 0.0226(10) 0.0110(10)
C14 0.0674(14) 0.0840(16) 0.0825(15) 0.0048(12) 0.0268(12) 0.0052(12)
C15 0.0479(9) 0.0430(9) 0.0605(10) -0.0006(8) -0.0008(8) 0.0066(7)
C16 0.0442(9) 0.0386(8) 0.0535(9) -0.0011(7) 0.0023(7) -0.0013(7)
C17 0.0503(10) 0.0473(9) 0.0631(11) 0.0008(8) 0.0026(8) -0.0122(8)
C18 0.0463(10) 0.1060(17) 0.0447(9) 0.0033(10) -0.0019(8) 0.0021(10)
C19 0.0427(10) 0.140(2) 0.0527(11) 0.0006(13) -0.0114(9) 0.0074(12)
C20 0.0317(8) 0.1056(17) 0.0600(11) -0.0068(11) -0.0022(8) -0.0011(9)
C21 0.0398(10) 0.160(3) 0.0583(12) -0.0164(14) 0.0054(9) -0.0042(13)
C22 0.0389(10) 0.147(2) 0.0471(10) -0.0199(12) 0.0063(8) -0.0062(12)
C23 0.0406(8) 0.0486(9) 0.0518(9) 0.0011(7) 0.0074(7) 0.0056(7)
C24 0.0597(12) 0.0702(13) 0.0682(12) 0.0126(10) 0.0242(10) 0.0021(10)

loop_
_atom_type_symbol
_atom_type_description
_atom_type_scat_dispersion_real
_atom_type_scat_dispersion_imag
_atom_type_scat_source
C C 0.0033 0.0016 'International Tables Vol C Tables 4.2.6.8 and 6.1.1.4'
H H 0.0000 0.0000 'International Tables Vol C Tables 4.2.6.8 and 6.1.1.4'
N N 0.0061 0.0033 'International Tables Vol C Tables 4.2.6.8 and 6.1.1.4'
O O 0.0106 0.0060 'International Tables Vol C Tables 4.2.6.8 and 6.1.1.4'

loop_
_geom_angle_atom_site_label_1
_geom_angle_atom_site_label_2
_geom_angle_atom_site_label_3
_geom_angle
_geom_angle_site_symmetry_1
_geom_angle_site_symmetry_3
_geom_angle_publ_flag
C4 O1 C5 117.47(12) . . ?
C23 O5 C24 116.77(15) . . ?
C12 N1 C21 109.95(15) . . ?
C12 N1 C13 124.89(17) . . ?
C21 N1 C13 125.14(17) . . ?
C17 C1 C2 119.09(17) . . ?
C17 C1 H1 120.5 . . ?
C2 C1 H1 120.5 . . ?
C1 C2 C3 120.08(16) . . ?
C1 C2 H3 120.0 . . ?
C3 C2 H3 120.0 . . ?
C2 C3 C4 120.35(15) . . ?
C2 C3 C15 120.79(15) . . ?
C4 C3 C15 118.84(15) . . ?
O1 C4 C16 125.61(14) . . ?
O1 C4 C3 115.30(14) . . ?
C16 C4 C3 119.09(14) . . ?
O1 C5 C6 108.00(13) . . ?
O1 C5 H20 110.1 . . ?
C6 C5 H20 110.1 . . ?
O1 C5 H6 110.1 . . ?
C6 C5 H6 110.1 . . ?
H20 C5 H6 108.4 . . ?
C7 C6 C23 121.33(15) . . ?
C7 C6 C5 124.21(15) . . ?
C23 C6 C5 114.45(14) . . ?
C6 C7 C8 128.96(15) . . ?
C6 C7 H16 115.5 . . ?
C8 C7 H16 115.5 . . ?
C9 C8 C20 117.92(16) . . ?
C9 C8 C7 123.04(15) . . ?
C20 C8 C7 119.02(15) . . ?
C8 C9 C10 121.46(15) . . ?
C8 C9 H15 119.3 . . ?
C10 C9 H15 119.3 . . ?
C18 C10 C9 119.34(16) . . ?
C18 C10 C11 121.69(16) . . ?
C9 C10 C11 118.96(15) . . ?
C22 C11 C10 128.84(16) . . ?
C22 C11 C12 107.06(15) . . ?
C10 C11 C12 124.09(15) . . ?
O3 C12 N1 125.25(17) . . ?
O3 C12 C11 128.07(17) . . ?
N1 C12 C11 106.68(15) . . ?
N1 C13 C14 112.20(19) . . ?
N1 C13 H12 109.2 . . ?
C14 C13 H12 109.2 . . ?
N1 C13 H11 109.2 . . ?
C14 C13 H11 109.2 . . ?
H12 C13 H11 107.9 . . ?
C13 C14 H14 109.5 . . ?
C13 C14 H13 109.5 . . ?
H14 C14 H13 109.5 . . ?
C13 C14 H2 109.5 . . ?
H14 C14 H2 109.5 . . ?
H13 C14 H2 109.5 . . ?
N2 C15 C3 178.9(2) . . ?
C17 C16 C4 119.27(16) . . ?
C17 C16 H5 120.4 . . ?
C4 C16 H5 120.4 . . ?
C1 C17 C16 122.11(17) . . ?
C1 C17 H4 118.9 . . ?
C16 C17 H4 118.9 . . ?
C19 C18 C10 119.51(18) . . ?
C19 C18 H7 120.2 . . ?
C10 C18 H7 120.2 . . ?
C20 C19 C18 120.86(17) . . ?
C20 C19 H8 119.6 . . ?
C18 C19 H8 119.6 . . ?
C19 C20 C8 120.87(17) . . ?
C19 C20 H9 119.6 . . ?
C8 C20 H9 119.6 . . ?
O2 C21 N1 124.6(2) . . ?
O2 C21 C22 128.5(2) . . ?
N1 C21 C22 106.90(17) . . ?
C11 C22 C21 109.38(18) . . ?
C11 C22 H10 125.3 . . ?
C21 C22 H10 125.3 . . ?
O4 C23 O5 123.01(16) . . ?
O4 C23 C6 123.68(17) . . ?
O5 C23 C6 113.29(15) . . ?
O5 C24 H18 109.5 . . ?
O5 C24 H17 109.5 . . ?
H18 C24 H17 109.5 . . ?
O5 C24 H19 109.5 . . ?
H18 C24 H19 109.5 . . ?
H17 C24 H19 109.5 . . ?

loop_
_geom_bond_atom_site_label_1
_geom_bond_atom_site_label_2
_geom_bond_distance
_geom_bond_site_symmetry_2
_geom_bond_publ_flag
O1 C4 1.3550(18) . ?
O1 C5 1.4456(18) . ?
O2 C21 1.206(3) . ?
O3 C12 1.200(2) . ?
O4 C23 1.202(2) . ?
O5 C23 1.334(2) . ?
O5 C24 1.448(2) . ?
N1 C12 1.380(2) . ?
N1 C21 1.380(3) . ?
N1 C13 1.460(2) . ?
N2 C15 1.134(2) . ?
C1 C17 1.369(3) . ?
C1 C2 1.373(3) . ?
C1 H1 0.9300 . ?
C2 C3 1.390(2) . ?
C2 H3 0.9300 . ?
C3 C4 1.395(2) . ?
C3 C15 1.430(2) . ?
C4 C16 1.382(2) . ?
C5 C6 1.494(2) . ?
C5 H20 0.9700 . ?
C5 H6 0.9700 . ?
C6 C7 1.341(2) . ?
C6 C23 1.484(2) . ?
C7 C8 1.470(2) . ?
C7 H16 0.9300 . ?
C8 C9 1.391(2) . ?
C8 C20 1.391(2) . ?
C9 C10 1.393(2) . ?
C9 H15 0.9300 . ?
C10 C18 1.388(2) . ?
C10 C11 1.464(2) . ?
C11 C22 1.328(3) . ?
C11 C12 1.508(2) . ?
C13 C14 1.491(3) . ?
C13 H12 0.9700 . ?
C13 H11 0.9700 . ?
C14 H14 0.9600 . ?
C14 H13 0.9600 . ?
C14 H2 0.9600 . ?
C16 C17 1.379(2) . ?
C16 H5 0.9300 . ?
C17 H4 0.9300 . ?
C18 C19 1.379(3) . ?
C18 H7 0.9300 . ?
C19 C20 1.378(3) . ?
C19 H8 0.9300 . ?
C20 H9 0.9300 . ?
C21 C22 1.475(3) . ?
C22 H10 0.9300 . ?
C24 H18 0.9600 . ?
C24 H17 0.9600 . ?
C24 H19 0.9600 . ?

loop_
_geom_torsion_atom_site_label_1
_geom_torsion_atom_site_label_2
_geom_torsion_atom_site_label_3
_geom_torsion_atom_site_label_4
_geom_torsion
_geom_torsion_site_symmetry_1
_geom_torsion_site_symmetry_2
_geom_torsion_site_symmetry_3
_geom_torsion_site_symmetry_4
_geom_torsion_publ_flag
C17 C1 C2 C3 0.3(3) . . . . ?
C1 C2 C3 C4 -0.2(3) . . . . ?
C1 C2 C3 C15 -178.76(17) . . . . ?
C5 O1 C4 C16 -9.6(2) . . . . ?
C5 O1 C4 C3 169.84(13) . . . . ?
C2 C3 C4 O1 -179.81(14) . . . . ?
C15 C3 C4 O1 -1.2(2) . . . . ?
C2 C3 C4 C16 -0.4(2) . . . . ?
C15 C3 C4 C16 178.22(15) . . . . ?
C4 O1 C5 C6 -167.09(13) . . . . ?
O1 C5 C6 C7 91.81(19) . . . . ?
O1 C5 C6 C23 -89.30(16) . . . . ?
C23 C6 C7 C8 176.81(17) . . . . ?
C5 C6 C7 C8 -4.4(3) . . . . ?
C6 C7 C8 C9 -32.0(3) . . . . ?
C6 C7 C8 C20 149.7(2) . . . . ?
C20 C8 C9 C10 -2.5(3) . . . . ?
C7 C8 C9 C10 179.20(17) . . . . ?
C8 C9 C10 C18 1.4(3) . . . . ?
C8 C9 C10 C11 -177.83(17) . . . . ?
C18 C10 C11 C22 -150.4(3) . . . . ?
C9 C10 C11 C22 28.8(3) . . . . ?
C18 C10 C11 C12 30.5(3) . . . . ?
C9 C10 C11 C12 -150.36(19) . . . . ?
C21 N1 C12 O3 -179.4(2) . . . . ?
C13 N1 C12 O3 2.2(3) . . . . ?
C21 N1 C12 C11 0.7(3) . . . . ?
C13 N1 C12 C11 -177.82(19) . . . . ?
C22 C11 C12 O3 178.5(2) . . . . ?
C10 C11 C12 O3 -2.2(3) . . . . ?
C22 C11 C12 N1 -1.5(2) . . . . ?
C10 C11 C12 N1 177.80(18) . . . . ?
C12 N1 C13 C14 -102.9(3) . . . . ?
C21 N1 C13 C14 78.9(3) . . . . ?
O1 C4 C16 C17 -179.80(15) . . . . ?
C3 C4 C16 C17 0.8(2) . . . . ?
C2 C1 C17 C16 0.2(3) . . . . ?
C4 C16 C17 C1 -0.7(3) . . . . ?
C9 C10 C18 C19 0.1(3) . . . . ?
C11 C10 C18 C19 179.2(2) . . . . ?
C10 C18 C19 C20 -0.3(4) . . . . ?
C18 C19 C20 C8 -0.9(4) . . . . ?
C9 C8 C20 C19 2.2(3) . . . . ?
C7 C8 C20 C19 -179.4(2) . . . . ?
C12 N1 C21 O2 -179.7(3) . . . . ?
C13 N1 C21 O2 -1.2(5) . . . . ?
C12 N1 C21 C22 0.3(3) . . . . ?
C13 N1 C21 C22 178.8(2) . . . . ?
C10 C11 C22 C21 -177.6(2) . . . . ?
C12 C11 C22 C21 1.7(3) . . . . ?
O2 C21 C22 C11 178.7(3) . . . . ?
N1 C21 C22 C11 -1.3(3) . . . . ?
C24 O5 C23 O4 2.4(3) . . . . ?
C24 O5 C23 C6 -176.03(15) . . . . ?
C7 C6 C23 O4 176.31(18) . . . . ?
C5 C6 C23 O4 -2.6(2) . . . . ?
C7 C6 C23 O5 -5.3(2) . . . . ?
C5 C6 C23 O5 175.78(14) . . . . ?
